data_7032688
loop_
_publ_author_name
'Ludwig, Gerd'
'R\"uffer, Tobias'
'Hoppe, Andr\'e'
'Walther, Till'
'Lang, Heinrich'
'Ebbinghaus, Stefan G.'
'Steinborn, Dirk'

_publ_section_title
;
 Lithiated sulfoxides: \a-sulfinyl functionalized carbanions.
;
_journal_issue 12
_journal_name_full 'Dalton transactions (Cambridge, England : 2003)'
_journal_page_first 5323
_journal_page_last 5330
_journal_paper_doi 10.1039/c4dt02238f
_journal_volume 44
_journal_year 2015
_chemical_formula_moiety 'C28 H50 Li2 N4 O2 S2'
_chemical_formula_sum 'C28 H50 Li2 N4 O2 S2'
_chemical_formula_weight 552.72
_chemical_name_systematic
;
 ?
;
_space_group_IT_number 14
_symmetry_cell_setting monoclinic
_symmetry_space_group_name_Hall '-P 2ybc'
_symmetry_space_group_name_H-M 'P 1 21/c 1'
_atom_sites_solution_hydrogens geom
_atom_sites_solution_primary direct
_atom_sites_solution_secondary difmap
_audit_creation_method SHELXL-97
_cell_angle_alpha 90.00
_cell_angle_beta 112.117(16)
_cell_angle_gamma 90.00
_cell_formula_units_Z 4
_cell_length_a 19.731(3)
_cell_length_b 9.3082(11)
_cell_length_c 19.687(3)
_cell_measurement_reflns_used 2264
_cell_measurement_temperature 110
_cell_measurement_theta_max 63.8016
_cell_measurement_theta_min 4.0152
_cell_volume 3349.7(9)
_computing_cell_refinement
;
CrysAlisPro, Agilent Technologies,
Version 1.171.35.19 (release 27-10-2011 CrysAlis171 .NET)
(compiled Oct 27 2011,15:02:11)
;
_computing_data_collection
;
CrysAlisPro, Agilent Technologies,
Version 1.171.35.19 (release 27-10-2011 CrysAlis171 .NET)
(compiled Oct 27 2011,15:02:11)
;
_computing_data_reduction
;
CrysAlisPro, Agilent Technologies,
Version 1.171.35.19 (release 27-10-2011 CrysAlis171 .NET)
(compiled Oct 27 2011,15:02:11)
;
_computing_structure_refinement 'SHELXL-97 (Sheldrick, 1997)'
_computing_structure_solution 'SHELXS-97 (Sheldrick, 1997)'
_diffrn_ambient_temperature 110
_diffrn_measured_fraction_theta_full 0.965
_diffrn_measured_fraction_theta_max 0.965
_diffrn_measurement_device_type 'oxford gemini s'
_diffrn_measurement_method '\w scans'
_diffrn_radiation_monochromator graphite
_diffrn_radiation_source 'fine-focus sealed tube'
_diffrn_radiation_type CuK\a
_diffrn_radiation_wavelength 1.54184
_diffrn_reflns_av_R_equivalents 0.0792
_diffrn_reflns_av_sigmaI/netI 0.0701
_diffrn_reflns_limit_h_max 22
_diffrn_reflns_limit_h_min -19
_diffrn_reflns_limit_k_max 10
_diffrn_reflns_limit_k_min -6
_diffrn_reflns_limit_l_max 22
_diffrn_reflns_limit_l_min -22
_diffrn_reflns_number 14683
_diffrn_reflns_theta_full 60.00
_diffrn_reflns_theta_max 60.00
_diffrn_reflns_theta_min 4.85
_diffrn_standards_decay_% 0
_diffrn_standards_interval_count 25
_diffrn_standards_interval_time 100
_diffrn_standards_number 2
_exptl_absorpt_coefficient_mu 1.648
_exptl_absorpt_correction_type none
_exptl_crystal_colour colorless
_exptl_crystal_density_diffrn 1.096
_exptl_crystal_density_method 'not measured'
_exptl_crystal_description block
_exptl_crystal_F_000 1200
_exptl_crystal_size_max 0.38
_exptl_crystal_size_mid 0.20
_exptl_crystal_size_min 0.18
_refine_diff_density_max 0.344
_refine_diff_density_min -0.351
_refine_diff_density_rms 0.059
_refine_ls_extinction_method none
_refine_ls_goodness_of_fit_ref 0.976
_refine_ls_hydrogen_treatment constr
_refine_ls_matrix_type full
_refine_ls_number_parameters 404
_refine_ls_number_reflns 4817
_refine_ls_number_restraints 382
_refine_ls_restrained_S_all 1.003
_refine_ls_R_factor_all 0.1520
_refine_ls_R_factor_gt 0.0996
_refine_ls_shift/su_max 0.008
_refine_ls_shift/su_mean 0.001
_refine_ls_structure_factor_coef Fsqd
_refine_ls_weighting_details 'calc w=1/[\s^2^(Fo^2^)+(0.1826P)^2^+0.0000P] where P=(Fo^2^+2Fc^2^)/3'
_refine_ls_weighting_scheme calc
_refine_ls_wR_factor_gt 0.2687
_refine_ls_wR_factor_ref 0.3157
_reflns_number_gt 2417
_reflns_number_total 4817
_reflns_threshold_expression >2sigma(I)
_cod_data_source_file c4dt02238f2.cif
_cod_data_source_block b123
_cod_depositor_comments 'Adding full bibliography for 7032687--7032693.cif.'
_cod_original_cell_volume 3349.7(8)
_cod_original_sg_symbol_H-M P2(1)/c
_cod_database_code 7032688

loop_
_symmetry_equiv_pos_as_xyz
'x, y, z'
'-x, y+1/2, -z+1/2'
'-x, -y, -z'
'x, -y-1/2, z-1/2'

loop_
_atom_site_label
_atom_site_type_symbol
_atom_site_fract_x
_atom_site_fract_y
_atom_site_fract_z
_atom_site_U_iso_or_equiv
_atom_site_adp_type
_atom_site_occupancy
_atom_site_symmetry_multiplicity
_atom_site_calc_flag
_atom_site_refinement_flags
_atom_site_disorder_assembly
_atom_site_disorder_group
C2 C 0.70066(17) 0.1790(4) 0.6337(2) 0.1024(18) Uani 1 1 d GDU . .
C3 C 0.6512(2) 0.2417(4) 0.5703(2) 0.119(2) Uani 1 1 d GD A .
H3 H 0.6680 0.2973 0.5408 0.143 Uiso 1 1 calc R . .
C4 C 0.5765(2) 0.2211(4) 0.55124(17) 0.107(2) Uani 1 1 d G A .
H4 H 0.5434 0.2631 0.5089 0.129 Uiso 1 1 calc R . .
C5 C 0.55129(16) 0.1379(4) 0.5955(2) 0.1007(18) Uani 1 1 d G A .
C6 C 0.6008(2) 0.0752(4) 0.6588(2) 0.1006(17) Uani 1 1 d G A .
H6 H 0.5839 0.0195 0.6884 0.121 Uiso 1 1 calc R . .
C7 C 0.6754(2) 0.0957(4) 0.67793(17) 0.0931(16) Uani 1 1 d GD A .
H7 H 0.7086 0.0538 0.7203 0.112 Uiso 1 1 calc R . .
C8 C 0.4694(4) 0.1097(8) 0.5738(4) 0.130(2) Uani 1 1 d . . .
H8A H 0.4621 0.0475 0.6093 0.195 Uiso 1 1 calc R A .
H8B H 0.4503 0.0649 0.5264 0.195 Uiso 1 1 calc R . .
H8C H 0.4446 0.1991 0.5721 0.195 Uiso 1 1 calc R . .
C10 C 0.68459(15) 0.6161(4) 0.38873(17) 0.0885(16) Uani 1 1 d GD . .
C11 C 0.6410(2) 0.5267(4) 0.41179(16) 0.0969(17) Uani 1 1 d GD A .
H11 H 0.6618 0.4728 0.4544 0.116 Uiso 1 1 calc R . .
C12 C 0.56630(19) 0.5179(4) 0.3712(2) 0.1027(17) Uani 1 1 d G A .
H12 H 0.5371 0.4581 0.3866 0.123 Uiso 1 1 calc R . .
C13 C 0.53516(15) 0.5985(4) 0.3075(2) 0.1021(19) Uani 1 1 d G A .
C14 C 0.5787(2) 0.6879(4) 0.28442(15) 0.1032(19) Uani 1 1 d G A .
H14 H 0.5579 0.7418 0.2418 0.124 Uiso 1 1 calc R . .
C15 C 0.6535(2) 0.6967(4) 0.32505(18) 0.0977(17) Uani 1 1 d GD A .
H15 H 0.6826 0.7566 0.3096 0.117 Uiso 1 1 calc R . .
C16 C 0.4519(4) 0.5924(8) 0.2645(4) 0.140(3) Uani 1 1 d . . .
H16A H 0.4385 0.6591 0.2244 0.210 Uiso 1 1 calc R A .
H16B H 0.4270 0.6171 0.2965 0.210 Uiso 1 1 calc R . .
H16C H 0.4381 0.4970 0.2458 0.210 Uiso 1 1 calc R . .
C17 C 0.7046(4) 0.0650(8) 0.4383(5) 0.152(3) Uani 1 1 d D A .
H17A H 0.7249 0.0192 0.4853 0.228 Uiso 1 1 calc R . .
H17B H 0.6877 -0.0069 0.4006 0.228 Uiso 1 1 calc R . .
H17C H 0.6643 0.1248 0.4364 0.228 Uiso 1 1 calc R . .
C18 C 0.7283(4) 0.2233(8) 0.3546(4) 0.133(3) Uani 1 1 d D A .
H18A H 0.7644 0.2826 0.3467 0.200 Uiso 1 1 calc R . .
H18B H 0.6877 0.2818 0.3533 0.200 Uiso 1 1 calc R . .
H18C H 0.7116 0.1516 0.3169 0.200 Uiso 1 1 calc R . .
C19 C 0.8213(8) 0.0611(19) 0.4284(16) 0.139(3) Uani 0.64(4) 1 d PD A 1
H19A H 0.8191 -0.0258 0.4546 0.167 Uiso 0.64(4) 1 calc PR A 1
H19B H 0.8122 0.0331 0.3782 0.167 Uiso 0.64(4) 1 calc PR A 1
C20 C 0.8922(9) 0.111(3) 0.4584(15) 0.278(18) Uani 0.64(4) 1 d PD A 1
H20A H 0.9056 0.1432 0.4183 0.334 Uiso 0.64(4) 1 calc PR A 1
H20B H 0.9234 0.0303 0.4811 0.334 Uiso 0.64(4) 1 calc PR A 1
C19' C 0.8242(13) 0.062(3) 0.430(3) 0.139(3) Uani 0.36(4) 1 d PDU A 2
H19C H 0.8347 -0.0068 0.4700 0.167 Uiso 0.36(4) 1 calc PR A 2
H19D H 0.8119 0.0085 0.3848 0.167 Uiso 0.36(4) 1 calc PR A 2
C20' C 0.8873(15) 0.148(3) 0.4417(9) 0.113(5) Uani 0.36(4) 1 d PDU A 2
H20C H 0.8766 0.2158 0.4016 0.136 Uiso 0.36(4) 1 calc PR A 2
H20D H 0.9270 0.0866 0.4415 0.136 Uiso 0.36(4) 1 calc PR A 2
C21 C 0.9505(4) 0.1634(8) 0.5813(4) 0.130(2) Uani 1 1 d DU A .
H21A H 0.9209 0.0907 0.5911 0.195 Uiso 1 1 calc R . .
H21B H 0.9633 0.2348 0.6192 0.195 Uiso 1 1 calc R . .
H21C H 0.9943 0.1204 0.5800 0.195 Uiso 1 1 calc R . .
C22 C 0.9573(4) 0.3411(9) 0.5019(4) 0.137(2) Uani 1 1 d DU A .
H22A H 0.9315 0.3895 0.4564 0.205 Uiso 1 1 calc R . .
H22B H 1.0012 0.2991 0.5005 0.205 Uiso 1 1 calc R . .
H22C H 0.9697 0.4089 0.5415 0.205 Uiso 1 1 calc R . .
C23 C 0.6748(8) 0.7126(18) 0.5829(7) 0.156(7) Uani 0.77(2) 1 d PDU A 1
H23A H 0.6913 0.7686 0.5512 0.234 Uiso 0.77(2) 1 calc PR A 1
H23B H 0.6506 0.7740 0.6059 0.234 Uiso 0.77(2) 1 calc PR A 1
H23C H 0.6413 0.6402 0.5548 0.234 Uiso 0.77(2) 1 calc PR A 1
C24 C 0.7127(8) 0.5560(13) 0.6886(8) 0.140(4) Uani 0.77(2) 1 d PDU A 1
H24A H 0.7544 0.5119 0.7255 0.210 Uiso 0.77(2) 1 calc PR A 1
H24B H 0.6797 0.4828 0.6607 0.210 Uiso 0.77(2) 1 calc PR A 1
H24C H 0.6883 0.6164 0.7118 0.210 Uiso 0.77(2) 1 calc PR A 1
C25 C 0.7902(6) 0.7557(14) 0.6822(8) 0.124(5) Uani 0.77(2) 1 d PDU A 1
H25A H 0.7878 0.8362 0.6501 0.149 Uiso 0.77(2) 1 calc PR A 1
H25B H 0.7746 0.7901 0.7205 0.149 Uiso 0.77(2) 1 calc PR A 1
C26 C 0.8640(6) 0.7111(16) 0.7151(7) 0.186(8) Uani 0.77(2) 1 d PDU A 1
H26A H 0.8691 0.6562 0.7586 0.223 Uiso 0.77(2) 1 calc PR A 1
H26B H 0.8940 0.7966 0.7313 0.223 Uiso 0.77(2) 1 calc PR A 1
N3 N 0.7372(5) 0.6442(12) 0.6390(5) 0.107(4) Uani 0.77(2) 1 d PDU A 1
C23' C 0.720(2) 0.785(3) 0.5718(14) 0.105(10) Uani 0.23(2) 1 d PDU A 2
H23D H 0.6798 0.7472 0.5307 0.158 Uiso 0.23(2) 1 calc PR A 2
H23E H 0.7597 0.8075 0.5571 0.158 Uiso 0.23(2) 1 calc PR A 2
H23F H 0.7043 0.8704 0.5892 0.158 Uiso 0.23(2) 1 calc PR A 2
C24' C 0.675(2) 0.622(6) 0.638(3) 0.138(16) Uani 0.23(2) 1 d PDU A 2
H24D H 0.6470 0.5692 0.5944 0.207 Uiso 0.23(2) 1 calc PR A 2
H24E H 0.6467 0.7012 0.6437 0.207 Uiso 0.23(2) 1 calc PR A 2
H24F H 0.6885 0.5605 0.6797 0.207 Uiso 0.23(2) 1 calc PR A 2
C25' C 0.7922(14) 0.741(5) 0.6994(18) 0.104(11) Uani 0.23(2) 1 d PDU A 2
H25C H 0.7886 0.8445 0.6950 0.125 Uiso 0.23(2) 1 calc PR A 2
H25D H 0.7743 0.7131 0.7372 0.125 Uiso 0.23(2) 1 calc PR A 2
C26' C 0.8687(15) 0.702(3) 0.7245(11) 0.105(13) Uani 0.23(2) 1 d PDU A 2
H26C H 0.8800 0.6423 0.7676 0.126 Uiso 0.23(2) 1 calc PR A 2
H26D H 0.8972 0.7898 0.7399 0.126 Uiso 0.23(2) 1 calc PR A 2
N3' N 0.7431(15) 0.679(3) 0.6299(16) 0.100(10) Uani 0.23(2) 1 d PDU A 2
C27 C 0.9250(5) 0.7142(8) 0.6308(4) 0.155(3) Uani 1 1 d D A .
H27A H 0.8882 0.7793 0.6006 0.233 Uiso 1 1 calc R . .
H27B H 0.9415 0.6545 0.6003 0.233 Uiso 1 1 calc R . .
H27C H 0.9655 0.7679 0.6639 0.233 Uiso 1 1 calc R . .
C28 C 0.9512(4) 0.5287(7) 0.7179(4) 0.145(3) Uani 1 1 d D A .
H28A H 0.9713 0.4757 0.6880 0.218 Uiso 1 1 calc R . .
H28B H 0.9303 0.4630 0.7422 0.218 Uiso 1 1 calc R . .
H28C H 0.9894 0.5831 0.7538 0.218 Uiso 1 1 calc R . .
N1 N 0.7606(3) 0.1529(5) 0.4267(3) 0.1124(17) Uani 1 1 d DU . .
N2 N 0.9110(3) 0.2284(5) 0.5130(2) 0.1001(14) Uani 1 1 d DU . .
N4 N 0.8947(2) 0.6260(5) 0.6719(2) 0.0958(14) Uani 1 1 d D . .
O1 O 0.7988(2) 0.3107(4) 0.6004(2) 0.1096(13) Uani 1 1 d DU . .
O2 O 0.7923(2) 0.5108(4) 0.49756(16) 0.0990(12) Uani 1 1 d DU . .
S1 S 0.79879(13) 0.1754(3) 0.64909(15) 0.1051(11) Uani 0.782(7) 1 d PD A 1
C1 C 0.8375(8) 0.181(2) 0.7350(7) 0.251(11) Uani 0.782(7) 1 d PD A 1
H1A H 0.8609 0.2648 0.7578 0.301 Uiso 0.782(7) 1 calc PR A 1
H1B H 0.8371 0.1009 0.7629 0.301 Uiso 0.782(7) 1 calc PR A 1
S1' S 0.7875(4) 0.2704(10) 0.6772(4) 0.087(3) Uani 0.218(7) 1 d PDU A 2
C1' C 0.8380(19) 0.201(3) 0.7351(12) 0.097(8) Uani 0.218(7) 1 d PDU A 2
H1'1 H 0.8824 0.1730 0.7329 0.116 Uiso 0.218(7) 1 calc PR A 2
H1'2 H 0.8281 0.1815 0.7768 0.116 Uiso 0.218(7) 1 calc PR A 2
Li1 Li 0.8094(5) 0.3125(9) 0.5113(5) 0.093(2) Uani 1 1 d DU A .
Li2 Li 0.8024(4) 0.5162(9) 0.5956(4) 0.092(2) Uani 1 1 d DU A .
S2 S 0.78106(9) 0.64353(17) 0.44425(8) 0.0950(7) Uani 0.908(3) 1 d PD A 1
C9 C 0.8195(3) 0.6379(7) 0.3822(3) 0.102(2) Uani 0.908(3) 1 d PD A 1
H9A H 0.8468 0.5581 0.3795 0.123 Uiso 0.908(3) 1 calc PR A 1
H9B H 0.8138 0.7145 0.3502 0.123 Uiso 0.908(3) 1 calc PR A 1
S2' S 0.7788(7) 0.5610(18) 0.4169(7) 0.0950(7) Uani 0.092(3) 1 d PD A 2
C9' C 0.817(2) 0.739(6) 0.419(3) 0.102(2) Uani 0.092(3) 1 d PD A 2
H9'1 H 0.8399 0.7855 0.4630 0.123 Uiso 0.092(3) 1 calc PR A 2
H9'2 H 0.8130 0.7827 0.3749 0.123 Uiso 0.092(3) 1 calc PR A 2

loop_
_atom_site_aniso_label
_atom_site_aniso_U_11
_atom_site_aniso_U_22
_atom_site_aniso_U_33
_atom_site_aniso_U_23
_atom_site_aniso_U_13
_atom_site_aniso_U_12
C2 0.111(4) 0.082(3) 0.090(4) 0.017(3) 0.010(3) -0.010(3)
C3 0.133(6) 0.105(5) 0.100(4) 0.019(3) 0.021(4) -0.019(4)
C4 0.127(5) 0.088(4) 0.078(4) -0.001(3) 0.006(3) -0.002(4)
C5 0.099(4) 0.079(4) 0.103(4) -0.020(3) 0.015(3) 0.007(3)
C6 0.112(5) 0.078(3) 0.102(4) 0.009(3) 0.029(3) 0.005(3)
C7 0.103(4) 0.073(3) 0.088(4) 0.004(3) 0.019(3) 0.007(3)
C8 0.105(5) 0.136(5) 0.125(5) -0.022(4) 0.016(4) 0.004(4)
C10 0.099(4) 0.071(3) 0.072(3) 0.000(2) 0.006(3) 0.010(3)
C11 0.103(4) 0.085(4) 0.083(3) 0.015(3) 0.013(3) 0.009(3)
C12 0.101(4) 0.090(4) 0.108(4) -0.001(3) 0.029(3) -0.005(3)
C13 0.103(4) 0.087(4) 0.083(4) -0.023(3) -0.003(3) 0.025(3)
C14 0.123(5) 0.079(3) 0.070(3) -0.003(3) -0.006(3) 0.006(3)
C15 0.111(4) 0.077(3) 0.075(3) 0.009(3) 0.002(3) 0.008(3)
C16 0.109(5) 0.119(5) 0.145(6) -0.028(5) -0.006(4) 0.011(4)
C17 0.134(6) 0.133(6) 0.180(8) -0.051(6) 0.046(6) -0.041(5)
C18 0.108(5) 0.143(6) 0.103(5) -0.032(4) -0.011(4) -0.001(4)
C19 0.114(5) 0.106(5) 0.157(6) -0.049(4) 0.005(5) 0.008(4)
C20 0.081(8) 0.32(3) 0.32(3) -0.26(3) -0.054(13) 0.047(14)
C19' 0.114(5) 0.106(5) 0.157(6) -0.049(4) 0.005(5) 0.008(4)
C20' 0.103(9) 0.132(12) 0.089(8) 0.016(9) 0.019(9) 0.032(7)
C21 0.110(5) 0.146(6) 0.114(5) 0.031(4) 0.019(4) 0.032(4)
C22 0.097(4) 0.178(7) 0.124(5) 0.037(4) 0.028(4) 0.013(4)
C23 0.108(9) 0.203(14) 0.106(7) -0.033(7) -0.018(6) 0.057(10)
C24 0.147(10) 0.147(9) 0.132(9) -0.039(7) 0.060(8) -0.011(7)
C25 0.109(7) 0.121(8) 0.109(8) -0.047(7) 0.003(5) 0.011(5)
C26 0.092(7) 0.252(15) 0.152(10) -0.138(10) -0.024(7) 0.012(8)
N3 0.089(6) 0.115(6) 0.078(5) -0.021(4) -0.011(4) 0.006(5)
C23' 0.09(2) 0.11(2) 0.093(14) -0.025(11) 0.007(14) 0.029(16)
C24' 0.13(3) 0.17(3) 0.12(3) -0.10(2) 0.07(2) -0.07(2)
C25' 0.102(18) 0.12(2) 0.083(14) 0.010(15) 0.022(12) -0.026(15)
C26' 0.13(2) 0.10(2) 0.062(16) 0.060(17) 0.012(14) 0.039(17)
N3' 0.108(18) 0.12(2) 0.081(14) -0.030(11) 0.049(11) -0.001(15)
C27 0.157(7) 0.141(6) 0.109(5) 0.000(5) -0.017(5) -0.066(6)
C28 0.116(5) 0.135(5) 0.111(5) 0.002(4) -0.043(4) -0.011(4)
N1 0.094(3) 0.105(4) 0.108(4) -0.020(3) 0.003(3) -0.006(3)
N2 0.083(3) 0.106(3) 0.085(3) -0.010(2) 0.002(2) 0.002(2)
N4 0.080(3) 0.099(3) 0.075(3) -0.010(2) -0.008(2) -0.006(3)
O1 0.127(3) 0.100(3) 0.096(3) -0.003(2) 0.036(2) -0.031(2)
O2 0.119(3) 0.091(2) 0.0593(18) 0.0013(16) 0.0018(16) 0.016(2)
S1 0.1199(17) 0.0915(19) 0.1008(16) 0.0034(13) 0.0380(12) -0.0039(12)
C1 0.115(9) 0.41(2) 0.180(14) 0.204(16) -0.002(9) -0.037(12)
S1' 0.103(5) 0.092(7) 0.065(4) 0.006(4) 0.030(3) -0.008(4)
C1' 0.127(17) 0.103(16) 0.043(12) -0.016(8) 0.013(10) 0.018(15)
Li1 0.083(5) 0.084(4) 0.087(5) -0.005(4) 0.005(4) -0.004(4)
Li2 0.086(5) 0.088(4) 0.072(4) -0.001(3) -0.003(4) -0.004(4)
S2 0.1070(12) 0.0794(11) 0.0637(9) -0.0035(7) -0.0078(7) 0.0013(8)
C9 0.107(5) 0.095(5) 0.083(4) 0.022(3) 0.010(3) 0.007(4)
S2' 0.1070(12) 0.0794(11) 0.0637(9) -0.0035(7) -0.0078(7) 0.0013(8)
C9' 0.107(5) 0.095(5) 0.083(4) 0.022(3) 0.010(3) 0.007(4)

loop_
_atom_type_symbol
_atom_type_description
_atom_type_scat_dispersion_real
_atom_type_scat_dispersion_imag
_atom_type_scat_source
C C 0.0181 0.0091 'International Tables Vol C Tables 4.2.6.8 and 6.1.1.4'
N N 0.0311 0.0180 'International Tables Vol C Tables 4.2.6.8 and 6.1.1.4'
O O 0.0492 0.0322 'International Tables Vol C Tables 4.2.6.8 and 6.1.1.4'
S S 0.3331 0.5567 'International Tables Vol C Tables 4.2.6.8 and 6.1.1.4'
Li Li 0.0008 0.0003 'International Tables Vol C Tables 4.2.6.8 and 6.1.1.4'
H H 0.0000 0.0000 'International Tables Vol C Tables 4.2.6.8 and 6.1.1.4'

loop_
_geom_angle_atom_site_label_1
_geom_angle_atom_site_label_2
_geom_angle_atom_site_label_3
_geom_angle
C3 C2 C7 120.0
C3 C2 S1' 116.5(3)
C7 C2 S1' 117.6(3)
C3 C2 S1 119.6(2)
C7 C2 S1 119.2(2)
S1' C2 S1 35.3(3)
C4 C3 C2 120.0
C4 C3 H3 120.0
C2 C3 H3 120.0
C3 C4 C5 120.0
C3 C4 H4 120.0
C5 C4 H4 120.0
C4 C5 C6 120.0
C4 C5 C8 120.7(4)
C6 C5 C8 119.3(4)
C7 C6 C5 120.0
C7 C6 H6 120.0
C5 C6 H6 120.0
C6 C7 C2 120.0
C6 C7 H7 120.0
C2 C7 H7 120.0
C5 C8 H8A 109.5
C5 C8 H8B 109.5
H8A C8 H8B 109.5
C5 C8 H8C 109.5
H8A C8 H8C 109.5
H8B C8 H8C 109.5
C11 C10 C15 120.0
C11 C10 S2' 115.0(5)
C15 C10 S2' 119.1(4)
C11 C10 S2 121.5(2)
C15 C10 S2 118.2(2)
S2' C10 S2 29.7(5)
C12 C11 C10 120.0
C12 C11 H11 120.0
C10 C11 H11 120.0
C11 C12 C13 120.0
C11 C12 H12 120.0
C13 C12 H12 120.0
C12 C13 C14 120.0
C12 C13 C16 119.6(4)
C14 C13 C16 120.4(4)
C15 C14 C13 120.0
C15 C14 H14 120.0
C13 C14 H14 120.0
C14 C15 C10 120.0
C14 C15 H15 120.0
C10 C15 H15 120.0
C13 C16 H16A 109.5
C13 C16 H16B 109.5
H16A C16 H16B 109.5
C13 C16 H16C 109.5
H16A C16 H16C 109.5
H16B C16 H16C 109.5
N1 C17 H17A 109.5
N1 C17 H17B 109.5
H17A C17 H17B 109.5
N1 C17 H17C 109.5
H17A C17 H17C 109.5
H17B C17 H17C 109.5
N1 C18 H18A 109.5
N1 C18 H18B 109.5
H18A C18 H18B 109.5
N1 C18 H18C 109.5
H18A C18 H18C 109.5
H18B C18 H18C 109.5
C20 C19 N1 120.0(16)
C20 C19 H19A 107.3
N1 C19 H19A 107.3
C20 C19 H19B 107.3
N1 C19 H19B 107.3
H19A C19 H19B 106.9
C19 C20 N2 120.0(16)
C19 C20 H20A 107.3
N2 C20 H20A 107.3
C19 C20 H20B 107.3
N2 C20 H20B 107.3
H20A C20 H20B 106.9
C20' C19' N1 111(2)
C20' C19' H19C 109.5
N1 C19' H19C 109.5
C20' C19' H19D 109.5
N1 C19' H19D 109.5
H19C C19' H19D 108.0
C19' C20' N2 112(2)
C19' C20' H20C 109.2
N2 C20' H20C 109.2
C19' C20' H20D 109.2
N2 C20' H20D 109.2
H20C C20' H20D 107.9
N2 C21 H21A 109.5
N2 C21 H21B 109.5
H21A C21 H21B 109.5
N2 C21 H21C 109.5
H21A C21 H21C 109.5
H21B C21 H21C 109.5
N2 C22 H22A 109.5
N2 C22 H22B 109.5
H22A C22 H22B 109.5
N2 C22 H22C 109.5
H22A C22 H22C 109.5
H22B C22 H22C 109.5
N3 C23 H23A 109.5
N3 C23 H23B 109.5
H23A C23 H23B 109.5
N3 C23 H23C 109.5
H23A C23 H23C 109.5
H23B C23 H23C 109.5
N3 C24 H24A 109.5
N3 C24 H24B 109.5
H24A C24 H24B 109.5
N3 C24 H24C 109.5
H24A C24 H24C 109.5
H24B C24 H24C 109.5
C26 C25 N3 115.9(10)
C26 C25 H25A 108.3
N3 C25 H25A 108.3
C26 C25 H25B 108.3
N3 C25 H25B 108.3
H25A C25 H25B 107.4
C25 C26 N4 118.4(8)
C25 C26 H26A 107.7
N4 C26 H26A 107.7
C25 C26 H26B 107.7
N4 C26 H26B 107.7
H26A C26 H26B 107.1
C23 N3 C24 110.3(11)
C23 N3 C25 109.9(10)
C24 N3 C25 109.9(9)
C23 N3 Li2 113.8(8)
C24 N3 Li2 110.2(7)
C25 N3 Li2 102.5(7)
N3' C23' H23D 109.5
N3' C23' H23E 109.5
H23D C23' H23E 109.5
N3' C23' H23F 109.5
H23D C23' H23F 109.5
H23E C23' H23F 109.5
N3' C24' H24D 109.5
N3' C24' H24E 109.5
H24D C24' H24E 109.5
N3' C24' H24F 109.5
H24D C24' H24F 109.5
H24E C24' H24F 109.5
C26' C25' N3' 117(2)
C26' C25' H25C 108.0
N3' C25' H25C 108.0
C26' C25' H25D 108.0
N3' C25' H25D 108.0
H25C C25' H25D 107.2
C25' C26' N4 118(2)
C25' C26' H26C 107.8
N4 C26' H26C 107.8
C25' C26' H26D 107.9
N4 C26' H26D 107.8
H26C C26' H26D 107.2
C23' N3' C25' 112(2)
C23' N3' C24' 107(3)
C25' N3' C24' 110(2)
C23' N3' Li2 106.2(17)
C25' N3' Li2 108.7(18)
C24' N3' Li2 113(2)
N4 C27 H27A 109.5
N4 C27 H27B 109.5
H27A C27 H27B 109.5
N4 C27 H27C 109.5
H27A C27 H27C 109.5
H27B C27 H27C 109.5
N4 C28 H28A 109.5
N4 C28 H28B 109.5
H28A C28 H28B 109.5
N4 C28 H28C 109.5
H28A C28 H28C 109.5
H28B C28 H28C 109.5
C17 N1 C19 109.3(10)
C17 N1 C18 108.7(6)
C19 N1 C18 109.7(13)
C17 N1 C19' 110.3(14)
C19 N1 C19' 2(2)
C18 N1 C19' 110(2)
C17 N1 Li1 114.0(5)
C19 N1 Li1 105.1(10)
C18 N1 Li1 110.0(4)
C19' N1 Li1 103.4(15)
C21 N2 C22 107.3(5)
C21 N2 C20 105.9(14)
C22 N2 C20 114.9(13)
C21 N2 C20' 122.8(11)
C22 N2 C20' 102.2(10)
C20 N2 C20' 17.6(18)
C21 N2 Li1 110.5(5)
C22 N2 Li1 111.7(4)
C20 N2 Li1 106.4(8)
C20' N2 Li1 102.0(12)
C27 N4 C26 111.9(9)
C27 N4 C28 108.9(6)
C26 N4 C28 111.4(7)
C27 N4 C26' 116.3(12)
C26 N4 C26' 7.2(11)
C28 N4 C26' 104.3(8)
C27 N4 Li2 107.8(4)
C26 N4 Li2 103.9(5)
C28 N4 Li2 113.0(4)
C26' N4 Li2 106.9(13)
S1 O1 S1' 40.0(3)
S1 O1 Li1 127.6(4)
S1' O1 Li1 167.3(5)
S1 O1 Li2 146.3(4)
S1' O1 Li2 107.0(5)
Li1 O1 Li2 85.7(4)
S2' O2 S2 34.2(6)
S2' O2 Li2 160.9(7)
S2 O2 Li2 126.9(3)
S2' O2 Li1 112.9(7)
S2 O2 Li1 146.7(4)
Li2 O2 Li1 86.2(4)
C1 S1 O1 120.9(7)
C1 S1 C2 103.4(6)
O1 S1 C2 97.2(2)
S1 C1 H1A 120.0
S1 C1 H1B 120.0
H1A C1 H1B 120.0
C1' S1' O1 124.4(17)
C1' S1' C2 115.9(16)
O1 S1' C2 95.9(4)
C1' S1' Li2 130.5(16)
O1 S1' Li2 39.7(3)
C2 S1' Li2 112.7(3)
S1' C1' H1'1 120.0
S1' C1' H1'2 120.0
H1'1 C1' H1'2 120.0
O1 Li1 O2 93.9(5)
O1 Li1 N2 115.0(4)
O2 Li1 N2 118.6(5)
O1 Li1 N1 123.3(5)
O2 Li1 N1 124.0(5)
N2 Li1 N1 84.4(4)
O1 Li1 Li2 48.4(3)
O2 Li1 Li2 46.7(3)
N2 Li1 Li2 122.7(4)
N1 Li1 Li2 152.8(5)
O1 Li1 S2' 123.3(5)
O2 Li1 S2' 30.3(4)
N2 Li1 S2' 105.7(5)
N1 Li1 S2' 97.5(5)
Li2 Li1 S2' 77.0(4)
O2 Li2 O1 91.9(4)
O2 Li2 N4 118.0(5)
O1 Li2 N4 118.7(4)
O2 Li2 N3 125.3(5)
O1 Li2 N3 119.7(6)
N4 Li2 N3 86.3(4)
O2 Li2 N3' 118.7(9)
O1 Li2 N3' 130.3(10)
N4 Li2 N3' 82.2(9)
N3 Li2 N3' 10.8(10)
O2 Li2 Li1 47.1(3)
O1 Li2 Li1 45.9(3)
N4 Li2 Li1 124.8(5)
N3 Li2 Li1 148.7(5)
N3' Li2 Li1 152.4(9)
O2 Li2 S1' 124.3(4)
O1 Li2 S1' 33.4(3)
N4 Li2 S1' 103.2(3)
N3 Li2 S1' 91.0(5)
N3' Li2 S1' 101.6(9)
Li1 Li2 S1' 79.3(4)
O2 S2 C9 118.3(3)
O2 S2 C10 98.20(19)
C9 S2 C10 102.6(3)
S2 C9 H9A 120.0
S2 C9 H9B 120.0
H9A C9 H9B 120.0
O2 S2' C10 99.1(7)
O2 S2' C9' 110(2)
C10 S2' C9' 96.7(18)
O2 S2' Li1 36.9(4)
C10 S2' Li1 111.6(6)
C9' S2' Li1 137.4(16)
S2' C9' H9'1 120.0
S2' C9' H9'2 120.0
H9'1 C9' H9'2 120.0

loop_
_geom_bond_atom_site_label_1
_geom_bond_atom_site_label_2
_geom_bond_distance
C2 C3 1.3900
C2 C7 1.3900
C2 S1' 1.813(7)
C2 S1 1.844(4)
C3 C4 1.3900
C3 H3 0.9300
C4 C5 1.3900
C4 H4 0.9300
C5 C6 1.3900
C5 C8 1.530(7)
C6 C7 1.3900
C6 H6 0.9300
C7 H7 0.9300
C8 H8A 0.9600
C8 H8B 0.9600
C8 H8C 0.9600
C10 C11 1.3900
C10 C15 1.3900
C10 S2' 1.802(12)
C10 S2 1.821(3)
C11 C12 1.3900
C11 H11 0.9300
C12 C13 1.3900
C12 H12 0.9300
C13 C14 1.3900
C13 C16 1.541(7)
C14 C15 1.3900
C14 H14 0.9300
C15 H15 0.9300
C16 H16A 0.9600
C16 H16B 0.9600
C16 H16C 0.9600
C17 N1 1.462(9)
C17 H17A 0.9600
C17 H17B 0.9600
C17 H17C 0.9600
C18 N1 1.472(8)
C18 H18A 0.9600
C18 H18B 0.9600
C18 H18C 0.9600
C19 C20 1.379(15)
C19 N1 1.462(13)
C19 H19A 0.9700
C19 H19B 0.9700
C20 N2 1.475(12)
C20 H20A 0.9700
C20 H20B 0.9700
C19' C20' 1.424(19)
C19' N1 1.493(16)
C19' H19C 0.9700
C19' H19D 0.9700
C20' N2 1.503(16)
C20' H20C 0.9700
C20' H20D 0.9700
C21 N2 1.412(7)
C21 H21A 0.9600
C21 H21B 0.9600
C21 H21C 0.9600
C22 N2 1.461(8)
C22 H22A 0.9600
C22 H22B 0.9600
C22 H22C 0.9600
C23 N3 1.455(10)
C23 H23A 0.9600
C23 H23B 0.9600
C23 H23C 0.9600
C24 N3 1.490(12)
C24 H24A 0.9600
C24 H24B 0.9600
C24 H24C 0.9600
C25 C26 1.416(11)
C25 N3 1.491(11)
C25 H25A 0.9700
C25 H25B 0.9700
C26 N4 1.452(10)
C26 H26A 0.9700
C26 H26B 0.9700
N3 Li2 2.151(13)
C23' N3' 1.449(19)
C23' H23D 0.9600
C23' H23E 0.9600
C23' H23F 0.9600
C24' N3' 1.499(19)
C24' H24D 0.9600
C24' H24E 0.9600
C24' H24F 0.9600
C25' C26' 1.446(19)
C25' N3' 1.464(19)
C25' H25C 0.9700
C25' H25D 0.9700
C26' N4 1.497(17)
C26' H26C 0.9700
C26' H26D 0.9700
N3' Li2 2.170(19)
C27 N4 1.431(8)
C27 H27A 0.9600
C27 H27B 0.9600
C27 H27C 0.9600
C28 N4 1.458(7)
C28 H28A 0.9600
C28 H28B 0.9600
C28 H28C 0.9600
N1 Li1 2.168(10)
N2 Li1 2.140(11)
N4 Li2 2.135(9)
O1 S1 1.583(4)
O1 S1' 1.653(7)
O1 Li1 1.843(10)
O1 Li2 1.917(9)
O2 S2' 1.578(11)
O2 S2 1.581(4)
O2 Li2 1.866(9)
O2 Li1 1.878(9)
S1 C1 1.572(12)
C1 H1A 0.9300
C1 H1B 0.9300
S1' C1' 1.36(3)
S1' Li2 2.874(10)
C1' H1'1 0.9300
C1' H1'2 0.9300
Li1 Li2 2.558(12)
Li1 S2' 2.884(15)
S2 C9 1.665(7)
C9 H9A 0.9300
C9 H9B 0.9300
S2' C9' 1.81(5)
C9' H9'1 0.9300
C9' H9'2 0.9300

loop_
_geom_torsion_atom_site_label_1
_geom_torsion_atom_site_label_2
_geom_torsion_atom_site_label_3
_geom_torsion_atom_site_label_4
_geom_torsion
C7 C2 C3 C4 0.0
S1' C2 C3 C4 -152.3(5)
S1 C2 C3 C4 167.7(3)
C2 C3 C4 C5 0.0
C3 C4 C5 C6 0.0
C3 C4 C5 C8 -177.8(4)
C4 C5 C6 C7 0.0
C8 C5 C6 C7 177.8(4)
C5 C6 C7 C2 0.0
C3 C2 C7 C6 0.0
S1' C2 C7 C6 152.0(5)
S1 C2 C7 C6 -167.7(3)
C15 C10 C11 C12 0.0
S2' C10 C11 C12 -152.5(6)
S2 C10 C11 C12 174.4(3)
C10 C11 C12 C13 0.0
C11 C12 C13 C14 0.0
C11 C12 C13 C16 -177.7(4)
C12 C13 C14 C15 0.0
C16 C13 C14 C15 177.6(4)
C13 C14 C15 C10 0.0
C11 C10 C15 C14 0.0
S2' C10 C15 C14 151.4(7)
S2 C10 C15 C14 -174.6(3)
N1 C19 C20 N2 24(5)
N1 C19' C20' N2 62(4)
N3 C25 C26 N4 44(2)
C26 C25 N3 C23 -153.7(15)
C26 C25 N3 C24 84.7(15)
C26 C25 N3 Li2 -32.4(15)
N3' C25' C26' N4 11(5)
C26' C25' N3' C23' -107(4)
C26' C25' N3' C24' 134(4)
C26' C25' N3' Li2 9(4)
C20 C19 N1 C17 -144(3)
C20 C19 N1 C18 97(3)
C20 C19 N1 C19' -21(92)
C20 C19 N1 Li1 -21(3)
C20' C19' N1 C17 -162(2)
C20' C19' N1 C19 140(96)
C20' C19' N1 C18 78(3)
C20' C19' N1 Li1 -40(3)
C19 C20 N2 C21 106(3)
C19 C20 N2 C22 -135(3)
C19 C20 N2 C20' -89(6)
C19 C20 N2 Li1 -11(3)
C19' C20' N2 C21 78(3)
C19' C20' N2 C22 -161.5(19)
C19' C20' N2 C20 61(5)
C19' C20' N2 Li1 -46(2)
C25 C26 N4 C27 88.1(14)
C25 C26 N4 C28 -149.8(13)
C25 C26 N4 C26' -143(14)
C25 C26 N4 Li2 -27.9(16)
C25' C26' N4 C27 95(3)
C25' C26' N4 C26 41(12)
C25' C26' N4 C28 -146(3)
C25' C26' N4 Li2 -26(3)
S1' O1 S1 C1 -42.9(8)
Li1 O1 S1 C1 140.7(9)
Li2 O1 S1 C1 -28.2(11)
S1' O1 S1 C2 67.5(4)
Li1 O1 S1 C2 -108.9(5)
Li2 O1 S1 C2 82.2(7)
C3 C2 S1 C1 149.5(7)
C7 C2 S1 C1 -42.7(7)
S1' C2 S1 C1 54.6(7)
C3 C2 S1 O1 25.3(3)
C7 C2 S1 O1 -166.9(2)
S1' C2 S1 O1 -69.6(4)
S1 O1 S1' C1' 57.5(16)
Li1 O1 S1' C1' 71(3)
Li2 O1 S1' C1' -114.0(17)
S1 O1 S1' C2 -69.5(4)
Li1 O1 S1' C2 -56(2)
Li2 O1 S1' C2 118.9(5)
S1 O1 S1' Li2 171.5(4)
Li1 O1 S1' Li2 -175(2)
C3 C2 S1' C1' -174.0(15)
C7 C2 S1' C1' 33.0(16)
S1 C2 S1' C1' -69.5(16)
C3 C2 S1' O1 -41.1(6)
C7 C2 S1' O1 166.0(3)
S1 C2 S1' O1 63.5(4)
C3 C2 S1' Li2 -3.8(6)
C7 C2 S1' Li2 -156.7(3)
S1 C2 S1' Li2 100.8(5)
S1 O1 Li1 O2 174.6(3)
S1' O1 Li1 O2 163.9(19)
Li2 O1 Li1 O2 -11.6(4)
S1 O1 Li1 N2 -61.3(6)
S1' O1 Li1 N2 -72(2)
Li2 O1 Li1 N2 112.5(5)
S1 O1 Li1 N1 38.9(8)
S1' O1 Li1 N1 28(2)
Li2 O1 Li1 N1 -147.2(6)
S1 O1 Li1 Li2 -173.9(5)
S1' O1 Li1 Li2 175(2)
S1 O1 Li1 S2' 167.0(4)
S1' O1 Li1 S2' 156.3(19)
Li2 O1 Li1 S2' -19.1(6)
S2' O2 Li1 O1 -167.4(6)
S2 O2 Li1 O1 -174.2(5)
Li2 O2 Li1 O1 11.9(4)
S2' O2 Li1 N2 71.3(7)
S2 O2 Li1 N2 64.5(8)
Li2 O2 Li1 N2 -109.4(5)
S2' O2 Li1 N1 -32.3(9)
S2 O2 Li1 N1 -39.1(11)
Li2 O2 Li1 N1 147.0(6)
S2' O2 Li1 Li2 -179.3(6)
S2 O2 Li1 Li2 173.9(7)
S2 O2 Li1 S2' -6.8(6)
Li2 O2 Li1 S2' 179.3(6)
C21 N2 Li1 O1 9.0(7)
C22 N2 Li1 O1 -110.4(6)
C20 N2 Li1 O1 123.5(16)
C20' N2 Li1 O1 141.1(10)
C21 N2 Li1 O2 118.8(6)
C22 N2 Li1 O2 -0.6(7)
C20 N2 Li1 O2 -126.7(16)
C20' N2 Li1 O2 -109.1(10)
C21 N2 Li1 N1 -115.3(5)
C22 N2 Li1 N1 125.3(5)
C20 N2 Li1 N1 -0.8(16)
C20' N2 Li1 N1 16.8(10)
C21 N2 Li1 Li2 64.1(7)
C22 N2 Li1 Li2 -55.3(7)
C20 N2 Li1 Li2 178.6(16)
C20' N2 Li1 Li2 -163.8(10)
C21 N2 Li1 S2' 148.5(6)
C22 N2 Li1 S2' 29.1(6)
C20 N2 Li1 S2' -97.0(16)
C20' N2 Li1 S2' -79.4(10)
C17 N1 Li1 O1 14.2(8)
C19 N1 Li1 O1 -105.5(13)
C18 N1 Li1 O1 136.5(6)
C19' N1 Li1 O1 -105.5(19)
C17 N1 Li1 O2 -108.5(7)
C19 N1 Li1 O2 131.9(13)
C18 N1 Li1 O2 13.9(8)
C19' N1 Li1 O2 131.8(18)
C17 N1 Li1 N2 130.6(5)
C19 N1 Li1 N2 10.9(12)
C18 N1 Li1 N2 -107.1(5)
C19' N1 Li1 N2 10.9(18)
C17 N1 Li1 Li2 -48.3(12)
C19 N1 Li1 Li2 -168.0(15)
C18 N1 Li1 Li2 74.1(12)
C19' N1 Li1 Li2 -168(2)
C17 N1 Li1 S2' -124.2(6)
C19 N1 Li1 S2' 116.1(12)
C18 N1 Li1 S2' -1.9(6)
C19' N1 Li1 S2' 116.1(18)
S2' O2 Li2 O1 166.7(17)
S2 O2 Li2 O1 172.8(3)
Li1 O2 Li2 O1 -11.4(4)
S2' O2 Li2 N4 -69.1(18)
S2 O2 Li2 N4 -63.0(6)
Li1 O2 Li2 N4 112.8(5)
S2' O2 Li2 N3 38(2)
S2 O2 Li2 N3 43.7(8)
Li1 O2 Li2 N3 -140.5(7)
S2' O2 Li2 N3' 28(2)
S2 O2 Li2 N3' 33.7(12)
Li1 O2 Li2 N3' -150.5(11)
S2' O2 Li2 Li1 178.1(18)
S2 O2 Li2 Li1 -175.8(5)
S2' O2 Li2 S1' 158.2(16)
S2 O2 Li2 S1' 164.4(3)
Li1 O2 Li2 S1' -19.8(5)
S1 O1 Li2 O2 -177.1(5)
S1' O1 Li2 O2 -167.3(4)
Li1 O1 Li2 O2 11.6(4)
S1 O1 Li2 N4 59.2(9)
S1' O1 Li2 N4 69.0(6)
Li1 O1 Li2 N4 -112.0(6)
S1 O1 Li2 N3 -43.9(9)
S1' O1 Li2 N3 -34.1(6)
Li1 O1 Li2 N3 144.8(5)
S1 O1 Li2 N3' -46.0(14)
S1' O1 Li2 N3' -36.2(12)
Li1 O1 Li2 N3' 142.8(12)
S1 O1 Li2 Li1 171.2(8)
S1' O1 Li2 Li1 -179.0(5)
S1 O1 Li2 S1' -9.8(5)
Li1 O1 Li2 S1' 179.0(5)
C27 N4 Li2 O2 15.9(7)
C26 N4 Li2 O2 134.8(8)
C28 N4 Li2 O2 -104.4(6)
C26' N4 Li2 O2 141.6(9)
C27 N4 Li2 O1 125.4(6)
C26 N4 Li2 O1 -115.7(9)
C28 N4 Li2 O1 5.1(8)
C26' N4 Li2 O1 -108.9(10)
C27 N4 Li2 N3 -112.6(6)
C26 N4 Li2 N3 6.3(9)
C28 N4 Li2 N3 127.1(6)
C26' N4 Li2 N3 13.1(10)
C27 N4 Li2 N3' -102.6(10)
C26 N4 Li2 N3' 16.3(12)
C28 N4 Li2 N3' 137.2(10)
C26' N4 Li2 N3' 23.1(13)
C27 N4 Li2 Li1 71.2(7)
C26 N4 Li2 Li1 -169.9(8)
C28 N4 Li2 Li1 -49.1(8)
C26' N4 Li2 Li1 -163.1(9)
C27 N4 Li2 S1' 157.3(5)
C26 N4 Li2 S1' -83.9(8)
C28 N4 Li2 S1' 37.0(7)
C26' N4 Li2 S1' -77.1(9)
C23 N3 Li2 O2 9.4(13)
C24 N3 Li2 O2 133.9(8)
C25 N3 Li2 O2 -109.2(9)
C23 N3 Li2 O1 -107.4(11)
C24 N3 Li2 O1 17.1(9)
C25 N3 Li2 O1 134.0(9)
C23 N3 Li2 N4 131.5(11)
C24 N3 Li2 N4 -104.0(8)
C25 N3 Li2 N4 12.9(9)
C23 N3 Li2 N3' 64(5)
C24 N3 Li2 N3' -171(6)
C25 N3 Li2 N3' -54(5)
C23 N3 Li2 Li1 -54.5(15)
C24 N3 Li2 Li1 70.0(12)
C25 N3 Li2 Li1 -173.1(10)
C23 N3 Li2 S1' -125.4(11)
C24 N3 Li2 S1' -0.9(8)
C25 N3 Li2 S1' 116.0(9)
C23' N3' Li2 O2 -16(3)
C25' N3' Li2 O2 -136(2)
C24' N3' Li2 O2 101(3)
C23' N3' Li2 O1 -137(2)
C25' N3' Li2 O1 103(2)
C24' N3' Li2 O1 -20(3)
C23' N3' Li2 N4 102(2)
C25' N3' Li2 N4 -18(2)
C24' N3' Li2 N4 -141(3)
C23' N3' Li2 N3 -146(7)
C25' N3' Li2 N3 93(6)
C24' N3' Li2 N3 -29(5)
C23' N3' Li2 Li1 -67(3)
C25' N3' Li2 Li1 173(2)
C24' N3' Li2 Li1 50(4)
C23' N3' Li2 S1' -156(2)
C25' N3' Li2 S1' 84(2)
C24' N3' Li2 S1' -39(3)
O1 Li1 Li2 O2 -164.0(6)
N2 Li1 Li2 O2 100.2(6)
N1 Li1 Li2 O2 -81.2(11)
S2' Li1 Li2 O2 -0.4(3)
O2 Li1 Li2 O1 164.0(6)
N2 Li1 Li2 O1 -95.8(6)
N1 Li1 Li2 O1 82.8(11)
S2' Li1 Li2 O1 163.7(5)
O1 Li1 Li2 N4 98.2(5)
O2 Li1 Li2 N4 -97.8(6)
N2 Li1 Li2 N4 2.3(8)
N1 Li1 Li2 N4 -179.0(9)
S2' Li1 Li2 N4 -98.2(5)
O1 Li1 Li2 N3 -74.6(10)
O2 Li1 Li2 N3 89.5(10)
N2 Li1 Li2 N3 -170.4(8)
N1 Li1 Li2 N3 8.3(18)
S2' Li1 Li2 N3 89.1(10)
O1 Li1 Li2 N3' -95(2)
O2 Li1 Li2 N3' 69(2)
N2 Li1 Li2 N3' 169(2)
N1 Li1 Li2 N3' -12(3)
S2' Li1 Li2 N3' 68(2)
O1 Li1 Li2 S1' -0.6(3)
O2 Li1 Li2 S1' 163.4(4)
N2 Li1 Li2 S1' -96.4(5)
N1 Li1 Li2 S1' 82.2(10)
S2' Li1 Li2 S1' 163.1(4)
C1' S1' Li2 O2 113.1(17)
O1 S1' Li2 O2 15.4(5)
C2 S1' Li2 O2 -55.3(7)
C1' S1' Li2 O1 97.7(18)
C2 S1' Li2 O1 -70.7(5)
C1' S1' Li2 N4 -25.0(18)
O1 S1' Li2 N4 -122.7(5)
C2 S1' Li2 N4 166.5(5)
C1' S1' Li2 N3 -111.5(17)
O1 S1' Li2 N3 150.8(5)
C2 S1' Li2 N3 80.1(6)
C1' S1' Li2 N3' -109.6(19)
O1 S1' Li2 N3' 152.7(10)
C2 S1' Li2 N3' 81.9(10)
C1' S1' Li2 Li1 98.5(17)
O1 S1' Li2 Li1 0.8(4)
C2 S1' Li2 Li1 -70.0(5)
S2' O2 S2 C9 -38.7(8)
Li2 O2 S2 C9 144.8(4)
Li1 O2 S2 C9 -27.5(8)
S2' O2 S2 C10 70.4(8)
Li2 O2 S2 C10 -106.1(4)
Li1 O2 S2 C10 81.6(7)
C11 C10 S2 O2 16.3(3)
C15 C10 S2 O2 -169.2(2)
S2' C10 S2 O2 -69.3(7)
C11 C10 S2 C9 137.8(3)
C15 C10 S2 C9 -47.7(3)
S2' C10 S2 C9 52.2(8)
S2 O2 S2' C10 -72.5(8)
Li2 O2 S2' C10 -64(2)
Li1 O2 S2' C10 114.1(7)
S2 O2 S2' C9' 28(2)
Li2 O2 S2' C9' 37(3)
Li1 O2 S2' C9' -145(2)
S2 O2 S2' Li1 173.4(6)
Li2 O2 S2' Li1 -178(2)
C11 C10 S2' O2 -40.4(10)
C15 C10 S2' O2 166.7(5)
S2 C10 S2' O2 70.0(8)
C11 C10 S2' C9' -152(2)
C15 C10 S2' C9' 55(2)
S2 C10 S2' C9' -41(2)
C11 C10 S2' Li1 -4.4(9)
C15 C10 S2' Li1 -157.2(4)
S2 C10 S2' Li1 106.0(9)
O1 Li1 S2' O2 15.1(7)
N2 Li1 S2' O2 -120.2(6)
N1 Li1 S2' O2 153.5(7)
Li2 Li1 S2' O2 0.5(5)
O1 Li1 S2' C10 -60.7(10)
O2 Li1 S2' C10 -75.8(8)
N2 Li1 S2' C10 164.0(7)
N1 Li1 S2' C10 77.7(8)
Li2 Li1 S2' C10 -75.3(7)
O1 Li1 S2' C9' 67(4)
O2 Li1 S2' C9' 52(3)
N2 Li1 S2' C9' -68(4)
N1 Li1 S2' C9' -154(3)
Li2 Li1 S2' C9' 53(3)
